data_1539609
loop_
_publ_author_name
'Aurisicchio, C.'
'Orlandi, P.'
'Pasero, M.'
'Perchiazzi, N.'

_publ_section_title
;
 Uranopolycrase, the uranium-dominant analogue of polycrase-(Y), a new
 mineral from Elba Island, Italy, and its crystal structure
;
_journal_name_full 'European Journal of Mineralogy (1,1989-)'
_journal_page_first 1161
_journal_page_last 1165
_journal_volume 5
_journal_year 1993
_chemical_formula_sum 'Mn0.06 Nb0.84 O6 Ta0.16 Th0.06 Ti0.96 U0.46 Y0.42'
_chemical_name_systematic
;
(U0.46 Y0.42 Th0.06 Mn0.06) (Ta0.16 Ti0.96 Nb0.84) O6
;
_space_group_IT_number 60
_symmetry_space_group_name_Hall '-P 2n 2ab'
_symmetry_space_group_name_H-M 'P b c n'
_cell_angle_alpha 90
_cell_angle_beta 90
_cell_angle_gamma 90
_cell_formula_units_Z 4
_cell_length_a 14.51
_cell_length_b 5.558
_cell_length_c 5.173
_cell_volume 417.185
_citation_journal_id_ASTM EJMIER
_cod_data_source_file Aurisicchio_EJMIER_1993_1680.cif
_cod_data_source_block Mn0.06Nb0.84O6Ta0.16Th0.06Ti0.96U0.46Y0.42
_cod_original_cell_volume 417.1848
_cod_database_code 1539609

loop_
_symmetry_equiv_pos_as_xyz
x,y,z
-x+1/2,-y+1/2,z+1/2
x+1/2,-y+1/2,-z
-x,y,-z+1/2
-x,-y,-z
x-1/2,y-1/2,-z-1/2
-x-1/2,y-1/2,z
x,-y,z-1/2

loop_
_atom_site_label
_atom_site_type_symbol
_atom_site_fract_x
_atom_site_fract_y
_atom_site_fract_z
_atom_site_occupancy
_atom_site_U_iso_or_equiv
Ti1 Ti+4 0.169 0.3222 0.8152 0.48 0.0
Ta1 Ta+4 0.169 0.3222 0.8152 0.08 0.0
Y1 Y+3 0 0.2266 0.25 0.42 0.0
Nb1 Nb+4 0.169 0.3222 0.8152 0.42 0.0
U1 U+4 0 0.2266 0.25 0.46 0.0
O1 O-2 0.092 0.433 0.526 1 0.0
O3 O-2 0.257 0.135 0.647 1 0.0
Th1 Th+4 0 0.2266 0.25 0.06 0.0
O2 O-2 0.084 0.096 0.916 1 0.0
Mn1 Mn+4 0 0.2266 0.25 0.06 0.0
